data_7060527
loop_
_publ_author_name
'Pan, Liu-Na'
'Wang, Qing'
'Sun, Jing'
'Sun, Quan-Shun'
'Yan, Chao-Guo'

_publ_section_title
;
 Molecular diversity of the acid promoted domino reaction of
 3-hydroxy-3-(indol-3-yl)indolin-2-ones and cyclic mercapto-substituted
 \b-enamino esters
;
_journal_issue 18
_journal_name_full 'New Journal of Chemistry'
_journal_page_first 8314
_journal_page_last 8320
_journal_paper_doi 10.1039/D1NJ00947H
_journal_volume 45
_journal_year 2021
_chemical_formula_moiety 'C27 H20 F N3 O3 S, C2 H6 O '
_chemical_formula_sum 'C29 H26 F N3 O4 S'
_chemical_formula_weight 531.59
_space_group_crystal_system monoclinic
_space_group_IT_number 14
_space_group_name_Hall '-P 2ybc'
_space_group_name_H-M_alt 'P 1 21/c 1'
_atom_sites_solution_hydrogens geom
_audit_creation_method SHELXL-2014/7
_audit_update_record
;
2020-12-29 deposited with the CCDC.	2021-04-05 downloaded from the CCDC.
;
_cell_angle_alpha 90
_cell_angle_beta 106.258(3)
_cell_angle_gamma 90
_cell_formula_units_Z 4
_cell_length_a 14.0329(15)
_cell_length_b 11.9896(12)
_cell_length_c 15.9331(15)
_cell_measurement_reflns_used 6434
_cell_measurement_temperature 273(2)
_cell_measurement_theta_max 23.62
_cell_measurement_theta_min 2.27
_cell_volume 2573.5(4)
_computing_cell_refinement 'Bruker SAINT'
_computing_data_collection 'Bruker APEX2'
_computing_data_reduction 'Bruker SAINT'
_computing_molecular_graphics 'Bruker SHELXTL'
_computing_publication_material 'Bruker SHELXTL'
_computing_structure_refinement 'SHELXL-2014/7 (Sheldrick, 2014)'
_computing_structure_solution 'SHELXS-97 (Sheldrick 2008)'
_diffrn_ambient_temperature 273(2)
_diffrn_measured_fraction_theta_full 0.998
_diffrn_measured_fraction_theta_max 0.998
_diffrn_measurement_device_type 'CCD area detector'
_diffrn_measurement_method 'phi and omega scans'
_diffrn_radiation_source 'fine-focus sealed tube'
_diffrn_radiation_type MoK\a
_diffrn_radiation_wavelength 0.71073
_diffrn_reflns_av_R_equivalents 0.0515
_diffrn_reflns_av_unetI/netI 0.0538
_diffrn_reflns_Laue_measured_fraction_full 0.998
_diffrn_reflns_Laue_measured_fraction_max 0.998
_diffrn_reflns_limit_h_max 15
_diffrn_reflns_limit_h_min -17
_diffrn_reflns_limit_k_max 14
_diffrn_reflns_limit_k_min -12
_diffrn_reflns_limit_l_max 19
_diffrn_reflns_limit_l_min -17
_diffrn_reflns_number 24070
_diffrn_reflns_point_group_measured_fraction_full 0.998
_diffrn_reflns_point_group_measured_fraction_max 0.998
_diffrn_reflns_theta_full 25.242
_diffrn_reflns_theta_max 25.999
_diffrn_reflns_theta_min 2.412
_exptl_absorpt_coefficient_mu 0.174
_exptl_absorpt_correction_T_max 0.966
_exptl_absorpt_correction_T_min 0.956
_exptl_absorpt_correction_type multi-scan
_exptl_absorpt_process_details sadabs
_exptl_crystal_colour colorless
_exptl_crystal_density_diffrn 1.372
_exptl_crystal_description block
_exptl_crystal_F_000 1112
_exptl_crystal_size_max 0.260
_exptl_crystal_size_mid 0.220
_exptl_crystal_size_min 0.200
_refine_diff_density_max 0.282
_refine_diff_density_min -0.270
_refine_diff_density_rms 0.048
_refine_ls_extinction_method none
_refine_ls_goodness_of_fit_ref 1.019
_refine_ls_hydrogen_treatment constr
_refine_ls_matrix_type full
_refine_ls_number_parameters 346
_refine_ls_number_reflns 5054
_refine_ls_number_restraints 0
_refine_ls_restrained_S_all 1.019
_refine_ls_R_factor_all 0.0919
_refine_ls_R_factor_gt 0.0482
_refine_ls_shift/su_max 0.002
_refine_ls_shift/su_mean 0.000
_refine_ls_structure_factor_coef Fsqd
_refine_ls_weighting_details 'w=1/[\s^2^(Fo^2^)+(0.0460P)^2^+1.0783P] where P=(Fo^2^+2Fc^2^)/3'
_refine_ls_weighting_scheme calc
_refine_ls_wR_factor_gt 0.0971
_refine_ls_wR_factor_ref 0.1137
_reflns_Friedel_coverage 0.000
_reflns_number_gt 3335
_reflns_number_total 5054
_reflns_threshold_expression 'I > 2\s(I)'
_cod_data_source_file d1nj00947h2.cif
_cod_data_source_block 3d
_cod_depositor_comments 'Adding full bibliography for 7060515--7060528.cif.'
_cod_original_sg_symbol_H-M 'P 21/c'
_cod_database_code 7060527
_shelx_shelxl_version_number 2014/7
_shelx_space_group_comment
; 
The symmetry employed for this shelxl refinement is uniquely defined 
by the following loop, which should always be used as a source of 
symmetry information in preference to the above space-group names. 
They are only intended as comments. 
;
_shelx_estimated_absorpt_t_min 0.956
_shelx_estimated_absorpt_t_max 0.966

loop_
_space_group_symop_operation_xyz
'x, y, z'
'-x, y+1/2, -z+1/2'
'-x, -y, -z'
'x, -y-1/2, z-1/2'

loop_
_atom_site_label
_atom_site_type_symbol
_atom_site_fract_x
_atom_site_fract_y
_atom_site_fract_z
_atom_site_U_iso_or_equiv
_atom_site_adp_type
_atom_site_occupancy
_atom_site_site_symmetry_order
_atom_site_calc_flag
_atom_site_refinement_flags_posn
_atom_site_refinement_flags_adp
_atom_site_refinement_flags_occupancy
_atom_site_disorder_assembly
_atom_site_disorder_group
C1 C 0.91417(16) 0.84009(19) 1.05325(13) 0.0341(5) Uani 1 1 d . . . . .
C2 C 1.01334(17) 0.8671(2) 1.06511(15) 0.0427(6) Uani 1 1 d . . . . .
H2 H 1.0317 0.9414 1.0638 0.051 Uiso 1 1 calc R U . . .
C3 C 1.08456(18) 0.7853(2) 1.07876(17) 0.0518(7) Uani 1 1 d . . . . .
H3 H 1.1508 0.8044 1.0872 0.062 Uiso 1 1 calc R U . . .
C4 C 1.05762(18) 0.6750(2) 1.07992(17) 0.0515(7) Uani 1 1 d . . . . .
H4 H 1.1057 0.6196 1.0885 0.062 Uiso 1 1 calc R U . . .
C5 C 0.95988(17) 0.6465(2) 1.06840(15) 0.0437(6) Uani 1 1 d . . . . .
H5 H 0.9421 0.5719 1.0692 0.052 Uiso 1 1 calc R U . . .
C6 C 0.88769(16) 0.72890(19) 1.05555(14) 0.0350(5) Uani 1 1 d . . . . .
C7 C 0.70704(16) 0.76192(18) 1.02140(13) 0.0315(5) Uani 1 1 d . . . . .
C8 C 0.71532(15) 0.87234(17) 0.97908(13) 0.0291(5) Uani 1 1 d . . . . .
H8 H 0.6591 0.9167 0.9856 0.035 Uiso 1 1 calc R U . . .
C9 C 0.61879(17) 0.72832(19) 1.03285(14) 0.0361(5) Uani 1 1 d . . . . .
H9 H 0.5637 0.7743 1.0130 0.043 Uiso 1 1 calc R U . . .
C10 C 0.60715(18) 0.6246(2) 1.07438(14) 0.0387(6) Uani 1 1 d . . . . .
C11 C 0.4986(2) 0.5076(2) 1.12318(17) 0.0595(8) Uani 1 1 d . . . . .
H11A H 0.5171 0.4445 1.0941 0.089 Uiso 1 1 calc R U . . .
H11B H 0.4297 0.5020 1.1210 0.089 Uiso 1 1 calc R U . . .
H11C H 0.5382 0.5089 1.1830 0.089 Uiso 1 1 calc R U . . .
C12 C 0.71461(15) 0.99026(18) 0.84959(13) 0.0307(5) Uani 1 1 d . . . . .
C13 C 0.70327(15) 0.86851(17) 0.87832(13) 0.0289(5) Uani 1 1 d . . . . .
C14 C 0.78458(15) 0.81033(18) 0.84903(13) 0.0308(5) Uani 1 1 d . . . . .
C15 C 0.81522(17) 0.70018(19) 0.85341(15) 0.0384(6) Uani 1 1 d . . . . .
H15 H 0.7857 0.6458 0.8794 0.046 Uiso 1 1 calc R U . . .
C16 C 0.89130(18) 0.6745(2) 0.81770(16) 0.0459(6) Uani 1 1 d . . . . .
C17 C 0.93740(19) 0.7503(2) 0.77859(17) 0.0521(7) Uani 1 1 d . . . . .
H17 H 0.9889 0.7287 0.7561 0.063 Uiso 1 1 calc R U . . .
C18 C 0.90612(18) 0.8600(2) 0.77308(16) 0.0490(7) Uani 1 1 d . . . . .
H18 H 0.9358 0.9137 0.7467 0.059 Uiso 1 1 calc R U . . .
C19 C 0.82992(16) 0.88733(19) 0.80773(14) 0.0348(5) Uani 1 1 d . . . . .
C20 C 0.58108(17) 0.73700(19) 0.77445(14) 0.0363(5) Uani 1 1 d . . . . .
H20 H 0.6291 0.6906 0.7631 0.044 Uiso 1 1 calc R U . . .
C21 C 0.60028(15) 0.82725(17) 0.82915(13) 0.0297(5) Uani 1 1 d . . . . .
C22 C 0.50571(15) 0.87475(18) 0.82728(13) 0.0314(5) Uani 1 1 d . . . . .
C23 C 0.47162(16) 0.96762(19) 0.86489(14) 0.0364(6) Uani 1 1 d . . . . .
H23 H 0.5163 1.0125 0.9049 0.044 Uiso 1 1 calc R U . . .
C24 C 0.37221(18) 0.9913(2) 0.84204(16) 0.0458(6) Uani 1 1 d . . . . .
H24 H 0.3501 1.0528 0.8668 0.055 Uiso 1 1 calc R U . . .
C25 C 0.30325(19) 0.9252(2) 0.78241(18) 0.0532(7) Uani 1 1 d . . . . .
H25 H 0.2363 0.9442 0.7674 0.064 Uiso 1 1 calc R U . . .
C26 C 0.33271(18) 0.8330(2) 0.74573(17) 0.0507(7) Uani 1 1 d . . . . .
H26 H 0.2868 0.7882 0.7068 0.061 Uiso 1 1 calc R U . . .
C27 C 0.43340(17) 0.8086(2) 0.76862(15) 0.0377(6) Uani 1 1 d . . . . .
C28 C 0.8040(2) 0.2073(3) 0.6059(2) 0.0831(10) Uani 1 1 d . . . . .
H28A H 0.8536 0.1884 0.5762 0.100 Uiso 1 1 calc R U . . .
H28B H 0.8257 0.2751 0.6388 0.100 Uiso 1 1 calc R U . . .
C29 C 0.7085(3) 0.2307(4) 0.5384(2) 0.1057(13) Uani 1 1 d . . . . .
H29A H 0.6942 0.1712 0.4964 0.159 Uiso 1 1 calc R U . . .
H29B H 0.7139 0.2996 0.5095 0.159 Uiso 1 1 calc R U . . .
H29C H 0.6560 0.2362 0.5660 0.159 Uiso 1 1 calc R U . . .
F1 F 0.92307(12) 0.56648(13) 0.82275(11) 0.0696(5) Uani 1 1 d . . . . .
N1 N 0.78940(13) 0.69772(15) 1.04769(12) 0.0397(5) Uani 1 1 d . . . . .
H1 H 0.7803 0.6299 1.0611 0.048 Uiso 1 1 calc R U . . .
N2 N 0.78613(14) 0.99218(15) 0.80813(11) 0.0372(5) Uani 1 1 d . . . . .
H2A H 0.8029 1.0509 0.7847 0.045 Uiso 1 1 calc R U . . .
N3 N 0.48185(14) 0.72512(16) 0.73927(12) 0.0430(5) Uani 1 1 d . . . . .
H3A H 0.4538 0.6730 0.7039 0.052 Uiso 1 1 calc R U . . .
O1 O 0.67242(13) 0.55638(14) 1.10186(12) 0.0562(5) Uani 1 1 d . . . . .
O2 O 0.51488(12) 0.60913(14) 1.08007(11) 0.0486(4) Uani 1 1 d . . . . .
O3 O 0.66753(11) 1.07065(13) 0.86271(10) 0.0409(4) Uani 1 1 d . . . . .
O4 O 0.8012(2) 0.1243(2) 0.66299(16) 0.1039(9) Uani 1 1 d . . . . .
H4A H 0.7487 0.0902 0.6457 0.156 Uiso 1 1 calc R U . . .
S1 S 0.82544(4) 0.94613(5) 1.04152(4) 0.03699(17) Uani 1 1 d . . . . .

loop_
_atom_site_aniso_label
_atom_site_aniso_U_11
_atom_site_aniso_U_22
_atom_site_aniso_U_33
_atom_site_aniso_U_23
_atom_site_aniso_U_13
_atom_site_aniso_U_12
C1 0.0302(13) 0.0387(14) 0.0282(12) 0.0030(10) -0.0006(9) -0.0006(10)
C2 0.0342(14) 0.0452(15) 0.0419(14) 0.0049(12) -0.0005(11) -0.0061(12)
C3 0.0305(14) 0.0627(19) 0.0569(17) 0.0074(14) 0.0034(12) -0.0025(13)
C4 0.0344(15) 0.0594(18) 0.0571(16) 0.0073(14) 0.0068(12) 0.0142(13)
C5 0.0404(15) 0.0401(14) 0.0467(15) 0.0102(12) 0.0057(11) 0.0046(12)
C6 0.0298(13) 0.0396(14) 0.0320(12) 0.0057(11) 0.0027(10) 0.0007(11)
C7 0.0328(13) 0.0309(12) 0.0268(11) 0.0027(10) 0.0018(9) -0.0006(10)
C8 0.0249(11) 0.0279(12) 0.0314(12) 0.0012(10) 0.0024(9) 0.0011(9)
C9 0.0320(13) 0.0361(13) 0.0366(12) 0.0040(11) 0.0039(10) -0.0016(10)
C10 0.0406(15) 0.0396(15) 0.0327(13) -0.0001(11) 0.0050(11) -0.0095(12)
C11 0.074(2) 0.0606(18) 0.0483(16) -0.0017(14) 0.0241(14) -0.0292(16)
C12 0.0271(12) 0.0284(13) 0.0291(12) 0.0023(10) -0.0043(10) -0.0034(10)
C13 0.0259(11) 0.0271(11) 0.0300(11) 0.0014(9) 0.0017(9) -0.0002(9)
C14 0.0282(12) 0.0320(13) 0.0284(11) -0.0002(10) 0.0015(9) -0.0006(10)
C15 0.0368(14) 0.0353(14) 0.0399(13) 0.0028(11) 0.0057(11) 0.0032(11)
C16 0.0448(15) 0.0430(15) 0.0459(15) -0.0045(12) 0.0064(12) 0.0138(13)
C17 0.0435(16) 0.067(2) 0.0488(16) -0.0058(14) 0.0171(13) 0.0100(14)
C18 0.0470(16) 0.0598(18) 0.0440(15) 0.0010(13) 0.0188(12) -0.0059(13)
C19 0.0358(13) 0.0376(14) 0.0279(12) 0.0010(10) 0.0041(10) 0.0002(11)
C20 0.0347(14) 0.0327(13) 0.0374(13) -0.0020(11) 0.0032(10) -0.0002(10)
C21 0.0300(12) 0.0271(12) 0.0283(11) 0.0009(10) 0.0023(9) -0.0021(10)
C22 0.0300(12) 0.0322(12) 0.0289(11) 0.0025(10) 0.0033(9) -0.0039(10)
C23 0.0348(13) 0.0357(14) 0.0375(13) -0.0001(11) 0.0085(10) -0.0021(10)
C24 0.0412(15) 0.0472(15) 0.0528(15) 0.0045(13) 0.0192(12) 0.0056(12)
C25 0.0319(14) 0.0596(18) 0.0640(17) 0.0061(15) 0.0067(13) 0.0025(13)
C26 0.0319(15) 0.0574(18) 0.0554(16) -0.0010(14) 0.0002(12) -0.0134(13)
C27 0.0331(13) 0.0376(14) 0.0391(13) 0.0013(11) 0.0045(11) -0.0058(11)
C28 0.074(2) 0.099(3) 0.077(2) 0.022(2) 0.0218(19) -0.015(2)
C29 0.095(3) 0.124(3) 0.085(3) 0.027(2) 0.003(2) -0.020(3)
F1 0.0665(11) 0.0543(10) 0.0887(12) -0.0024(9) 0.0228(9) 0.0274(8)
N1 0.0323(11) 0.0295(11) 0.0534(12) 0.0141(9) 0.0056(9) 0.0011(9)
N2 0.0435(12) 0.0322(11) 0.0350(11) 0.0067(9) 0.0093(9) -0.0070(9)
N3 0.0396(13) 0.0375(12) 0.0447(12) -0.0116(10) -0.0001(10) -0.0112(10)
O1 0.0496(11) 0.0430(10) 0.0703(12) 0.0211(9) 0.0075(9) -0.0013(9)
O2 0.0462(11) 0.0512(11) 0.0506(10) 0.0054(9) 0.0174(8) -0.0133(8)
O3 0.0367(9) 0.0269(9) 0.0534(10) 0.0047(8) 0.0031(8) 0.0043(7)
O4 0.111(2) 0.108(2) 0.0743(16) 0.0413(15) -0.0044(14) -0.0319(16)
S1 0.0345(3) 0.0319(3) 0.0373(3) -0.0024(3) -0.0019(2) -0.0030(3)

loop_
_atom_type_symbol
_atom_type_description
_atom_type_scat_dispersion_real
_atom_type_scat_dispersion_imag
_atom_type_scat_source
C C 0.0033 0.0016 'International Tables Vol C Tables 4.2.6.8 and 6.1.1.4'
H H 0.0000 0.0000 'International Tables Vol C Tables 4.2.6.8 and 6.1.1.4'
N N 0.0061 0.0033 'International Tables Vol C Tables 4.2.6.8 and 6.1.1.4'
O O 0.0106 0.0060 'International Tables Vol C Tables 4.2.6.8 and 6.1.1.4'
F F 0.0171 0.0103 'International Tables Vol C Tables 4.2.6.8 and 6.1.1.4'
S S 0.1246 0.1234 'International Tables Vol C Tables 4.2.6.8 and 6.1.1.4'

loop_
_geom_angle_atom_site_label_1
_geom_angle_atom_site_label_2
_geom_angle_atom_site_label_3
_geom_angle
_geom_angle_site_symmetry_1
_geom_angle_site_symmetry_3
_geom_angle_publ_flag
C6 C1 C2 119.1(2) . . ?
C6 C1 S1 120.83(17) . . ?
C2 C1 S1 120.02(18) . . ?
C3 C2 C1 120.8(2) . . ?
C3 C2 H2 119.6 . . ?
C1 C2 H2 119.6 . . ?
C2 C3 C4 119.8(2) . . ?
C2 C3 H3 120.1 . . ?
C4 C3 H3 120.1 . . ?
C5 C4 C3 120.3(2) . . ?
C5 C4 H4 119.9 . . ?
C3 C4 H4 119.9 . . ?
C4 C5 C6 120.2(2) . . ?
C4 C5 H5 119.9 . . ?
C6 C5 H5 119.9 . . ?
C1 C6 C5 119.9(2) . . ?
C1 C6 N1 121.2(2) . . ?
C5 C6 N1 118.9(2) . . ?
N1 C7 C9 121.3(2) . . ?
N1 C7 C8 118.20(19) . . ?
C9 C7 C8 120.5(2) . . ?
C7 C8 C13 115.69(17) . . ?
C7 C8 S1 110.10(14) . . ?
C13 C8 S1 113.99(14) . . ?
C7 C8 H8 105.3 . . ?
C13 C8 H8 105.3 . . ?
S1 C8 H8 105.3 . . ?
C7 C9 C10 122.8(2) . . ?
C7 C9 H9 118.6 . . ?
C10 C9 H9 118.6 . . ?
O1 C10 O2 121.9(2) . . ?
O1 C10 C9 125.2(2) . . ?
O2 C10 C9 112.9(2) . . ?
O2 C11 H11A 109.5 . . ?
O2 C11 H11B 109.5 . . ?
H11A C11 H11B 109.5 . . ?
O2 C11 H11C 109.5 . . ?
H11A C11 H11C 109.5 . . ?
H11B C11 H11C 109.5 . . ?
O3 C12 N2 125.8(2) . . ?
O3 C12 C13 126.0(2) . . ?
N2 C12 C13 108.22(19) . . ?
C14 C13 C21 112.32(17) . . ?
C14 C13 C12 101.16(17) . . ?
C21 C13 C12 108.38(16) . . ?
C14 C13 C8 116.97(16) . . ?
C21 C13 C8 110.59(17) . . ?
C12 C13 C8 106.51(17) . . ?
C15 C14 C19 118.8(2) . . ?
C15 C14 C13 132.2(2) . . ?
C19 C14 C13 108.91(19) . . ?
C16 C15 C14 117.3(2) . . ?
C16 C15 H15 121.4 . . ?
C14 C15 H15 121.4 . . ?
C17 C16 F1 118.1(2) . . ?
C17 C16 C15 124.1(2) . . ?
F1 C16 C15 117.8(2) . . ?
C16 C17 C18 118.7(2) . . ?
C16 C17 H17 120.6 . . ?
C18 C17 H17 120.6 . . ?
C19 C18 C17 118.1(2) . . ?
C19 C18 H18 120.9 . . ?
C17 C18 H18 120.9 . . ?
C18 C19 C14 122.9(2) . . ?
C18 C19 N2 127.5(2) . . ?
C14 C19 N2 109.59(19) . . ?
N3 C20 C21 110.1(2) . . ?
N3 C20 H20 125.0 . . ?
C21 C20 H20 125.0 . . ?
C20 C21 C22 106.52(18) . . ?
C20 C21 C13 125.1(2) . . ?
C22 C21 C13 128.37(19) . . ?
C23 C22 C27 117.2(2) . . ?
C23 C22 C21 136.5(2) . . ?
C27 C22 C21 106.20(19) . . ?
C24 C23 C22 119.5(2) . . ?
C24 C23 H23 120.3 . . ?
C22 C23 H23 120.3 . . ?
C23 C24 C25 121.6(2) . . ?
C23 C24 H24 119.2 . . ?
C25 C24 H24 119.2 . . ?
C26 C25 C24 121.0(2) . . ?
C26 C25 H25 119.5 . . ?
C24 C25 H25 119.5 . . ?
C25 C26 C27 117.8(2) . . ?
C25 C26 H26 121.1 . . ?
C27 C26 H26 121.1 . . ?
N3 C27 C26 129.3(2) . . ?
N3 C27 C22 107.68(19) . . ?
C26 C27 C22 123.0(2) . . ?
O4 C28 C29 115.6(3) . . ?
O4 C28 H28A 108.4 . . ?
C29 C28 H28A 108.4 . . ?
O4 C28 H28B 108.4 . . ?
C29 C28 H28B 108.4 . . ?
H28A C28 H28B 107.4 . . ?
C28 C29 H29A 109.5 . . ?
C28 C29 H29B 109.5 . . ?
H29A C29 H29B 109.5 . . ?
C28 C29 H29C 109.5 . . ?
H29A C29 H29C 109.5 . . ?
H29B C29 H29C 109.5 . . ?
C7 N1 C6 127.60(19) . . ?
C7 N1 H1 116.2 . . ?
C6 N1 H1 116.2 . . ?
C12 N2 C19 112.03(18) . . ?
C12 N2 H2A 124.0 . . ?
C19 N2 H2A 124.0 . . ?
C20 N3 C27 109.52(18) . . ?
C20 N3 H3A 125.2 . . ?
C27 N3 H3A 125.2 . . ?
C10 O2 C11 115.7(2) . . ?
C28 O4 H4A 109.5 . . ?
C1 S1 C8 100.09(10) . . ?

loop_
_geom_bond_atom_site_label_1
_geom_bond_atom_site_label_2
_geom_bond_distance
_geom_bond_site_symmetry_2
_geom_bond_publ_flag
C1 C6 1.387(3) . ?
C1 C2 1.389(3) . ?
C1 S1 1.753(2) . ?
C2 C3 1.373(3) . ?
C2 H2 0.9300 . ?
C3 C4 1.377(4) . ?
C3 H3 0.9300 . ?
C4 C5 1.375(3) . ?
C4 H4 0.9300 . ?
C5 C6 1.388(3) . ?
C5 H5 0.9300 . ?
C6 N1 1.400(3) . ?
C7 N1 1.354(3) . ?
C7 C9 1.362(3) . ?
C7 C8 1.505(3) . ?
C8 C13 1.567(3) . ?
C8 S1 1.816(2) . ?
C8 H8 0.9800 . ?
C9 C10 1.439(3) . ?
C9 H9 0.9300 . ?
C10 O1 1.215(3) . ?
C10 O2 1.336(3) . ?
C11 O2 1.447(3) . ?
C11 H11A 0.9600 . ?
C11 H11B 0.9600 . ?
C11 H11C 0.9600 . ?
C12 O3 1.219(3) . ?
C12 N2 1.347(3) . ?
C12 C13 1.551(3) . ?
C13 C14 1.518(3) . ?
C13 C21 1.521(3) . ?
C14 C15 1.385(3) . ?
C14 C19 1.387(3) . ?
C15 C16 1.378(3) . ?
C15 H15 0.9300 . ?
C16 C17 1.364(4) . ?
C16 F1 1.364(3) . ?
C17 C18 1.381(4) . ?
C17 H17 0.9300 . ?
C18 C19 1.373(3) . ?
C18 H18 0.9300 . ?
C19 N2 1.400(3) . ?
C20 N3 1.355(3) . ?
C20 C21 1.368(3) . ?
C20 H20 0.9300 . ?
C21 C22 1.437(3) . ?
C22 C23 1.410(3) . ?
C22 C27 1.415(3) . ?
C23 C24 1.369(3) . ?
C23 H23 0.9300 . ?
C24 C25 1.397(4) . ?
C24 H24 0.9300 . ?
C25 C26 1.367(4) . ?
C25 H25 0.9300 . ?
C26 C27 1.388(3) . ?
C26 H26 0.9300 . ?
C27 N3 1.364(3) . ?
C28 O4 1.356(4) . ?
C28 C29 1.490(4) . ?
C28 H28A 0.9700 . ?
C28 H28B 0.9700 . ?
C29 H29A 0.9600 . ?
C29 H29B 0.9600 . ?
C29 H29C 0.9600 . ?
N1 H1 0.8600 . ?
N2 H2A 0.8600 . ?
N3 H3A 0.8600 . ?
O4 H4A 0.8200 . ?

loop_
_geom_hbond_atom_site_label_D
_geom_hbond_atom_site_label_H
_geom_hbond_atom_site_label_A
_geom_hbond_distance_DH
_geom_hbond_distance_HA
_geom_hbond_distance_DA
_geom_hbond_angle_DHA
_geom_hbond_site_symmetry_A
N1 H1 O1 0.86 2.01 2.666(2) 132.3 .
N2 H2A O4 0.86 2.12 2.859(3) 143.3 1_565
N3 H3A O3 0.86 2.13 2.925(2) 154.6 2_646
O4 H4A O1 0.82 2.07 2.815(3) 150.0 4_565
